data_7127956
loop_
_publ_author_name
'Maman, Manju P.'
'Nath, Akashdeep'
'Anjusree S, ?'
'Das, Bikas C.'
'Mandal, Sukhendu'

_publ_section_title
;
 Reversible polymorphic structural transition of crown-like nickel
 nanoclusters and its effect on conductivity.
;
_journal_issue 23
_journal_name_full 'Chemical communications (Cambridge, England)'
_journal_page_first 2935
_journal_page_last 2938
_journal_paper_doi 10.1039/d1cc00402f
_journal_volume 57
_journal_year 2021
_chemical_formula_sum 'C48 H54 N0 Ni3 S6'
_chemical_formula_weight 999.40
_space_group_crystal_system monoclinic
_space_group_IT_number 14
_space_group_name_Hall '-P 2yn'
_space_group_name_H-M_alt 'P 1 21/n 1'
_atom_sites_solution_hydrogens geom
_audit_creation_method SHELXL-2018/3
_audit_update_record
;
2021-01-03 deposited with the CCDC.	2021-02-15 downloaded from the CCDC.
;
_cell_angle_alpha 90
_cell_angle_beta 91.641(5)
_cell_angle_gamma 90
_cell_formula_units_Z 4
_cell_length_a 11.329(5)
_cell_length_b 12.521(6)
_cell_length_c 32.774(15)
_cell_measurement_reflns_used 9509
_cell_measurement_temperature 298(2)
_cell_measurement_theta_max 26.372
_cell_measurement_theta_min 1.243
_cell_volume 4647(4)
_computing_cell_refinement 'Bruker SAINT'
_computing_data_collection 'Bruker SAINT'
_computing_data_reduction 'Bruker APEX2'
_computing_molecular_graphics 'Mercury (Macrae <i>et al.</i>, 2008)'
_computing_publication_material 'WINGX (Farrugia, 2014) and PLATON(Spek, 2009)'
_computing_structure_refinement 'SHELXL-2018/3 (Sheldrick, 2018)'
_computing_structure_solution 'SHELXT 2014/5 (Sheldrick, 2014)'
_diffrn_ambient_temperature 298(2)
_diffrn_measured_fraction_theta_full 0.999
_diffrn_measured_fraction_theta_max 0.999
_diffrn_measurement_device_type 'Bruker APEX-II CCD'
_diffrn_measurement_method '\f and \w scans'
_diffrn_radiation_type MoK\a
_diffrn_radiation_wavelength 0.71073
_diffrn_reflns_av_R_equivalents 0.1930
_diffrn_reflns_av_unetI/netI 0.1643
_diffrn_reflns_Laue_measured_fraction_full 0.999
_diffrn_reflns_Laue_measured_fraction_max 0.999
_diffrn_reflns_limit_h_max 14
_diffrn_reflns_limit_h_min -14
_diffrn_reflns_limit_k_max 15
_diffrn_reflns_limit_k_min -15
_diffrn_reflns_limit_l_max 40
_diffrn_reflns_limit_l_min -40
_diffrn_reflns_number 45697
_diffrn_reflns_point_group_measured_fraction_full 0.999
_diffrn_reflns_point_group_measured_fraction_max 0.999
_diffrn_reflns_theta_full 25.242
_diffrn_reflns_theta_max 26.372
_diffrn_reflns_theta_min 1.243
_exptl_absorpt_coefficient_mu 1.505
_exptl_absorpt_correction_T_max 0.929
_exptl_absorpt_correction_T_min 0.714
_exptl_absorpt_correction_type numerical
_exptl_absorpt_process_details SADABS-2014/5
_exptl_crystal_colour brown
_exptl_crystal_density_diffrn 1.428
_exptl_crystal_description plate
_exptl_crystal_F_000 2088
_exptl_crystal_size_max 0.240
_exptl_crystal_size_mid 0.100
_exptl_crystal_size_min 0.050
_refine_diff_density_max 1.158
_refine_diff_density_min -1.628
_refine_diff_density_rms 0.396
_refine_ls_extinction_coef 0.0205(13)
_refine_ls_extinction_expression Fc^*^=kFc[1+0.001xFc^2^\l^3^/sin(2\q)]^-1/4^
_refine_ls_extinction_method 'SHELXL-2018/3 (Sheldrick 2018)'
_refine_ls_goodness_of_fit_ref 1.167
_refine_ls_hydrogen_treatment constr
_refine_ls_matrix_type full
_refine_ls_number_parameters 515
_refine_ls_number_reflns 9509
_refine_ls_number_restraints 0
_refine_ls_restrained_S_all 1.167
_refine_ls_R_factor_all 0.1924
_refine_ls_R_factor_gt 0.1093
_refine_ls_shift/su_max 0.000
_refine_ls_shift/su_mean 0.000
_refine_ls_structure_factor_coef Fsqd
_refine_ls_weighting_details 'w=1/[\s^2^(Fo^2^)+(0.1005P)^2^+29.0027P] where P=(Fo^2^+2Fc^2^)/3'
_refine_ls_weighting_scheme calc
_refine_ls_wR_factor_gt 0.2651
_refine_ls_wR_factor_ref 0.3115
_reflns_Friedel_coverage 0.000
_reflns_number_gt 5083
_reflns_number_total 9509
_reflns_threshold_expression 'I > 2\s(I)'
_cod_data_source_file d1cc00402f2.cif
_cod_data_source_block NiPET_1
_cod_depositor_comments 'Adding full bibliography for 7127956--7127957.cif.'
_cod_original_sg_symbol_H-M 'P 21/n'
_cod_database_code 7127956
_shelx_shelxl_version_number 2018/3
_shelx_space_group_comment
;
The symmetry employed for this shelxl refinement is uniquely defined
by the following loop, which should always be used as a source of
symmetry information in preference to the above space-group names.
They are only intended as comments.
;
_shelx_estimated_absorpt_t_min 0.714
_shelx_estimated_absorpt_t_max 0.929

loop_
_space_group_symop_operation_xyz
'x, y, z'
'-x+1/2, y+1/2, -z+1/2'
'-x, -y, -z'
'x-1/2, -y-1/2, z-1/2'

loop_
_atom_site_label
_atom_site_type_symbol
_atom_site_fract_x
_atom_site_fract_y
_atom_site_fract_z
_atom_site_U_iso_or_equiv
_atom_site_adp_type
_atom_site_occupancy
_atom_site_site_symmetry_order
_atom_site_calc_flag
_atom_site_refinement_flags_posn
_atom_site_refinement_flags_adp
_atom_site_refinement_flags_occupancy
_atom_site_disorder_assembly
_atom_site_disorder_group
Ni1 Ni 0.45051(12) 0.28887(12) 0.49480(4) 0.0389(4) Uani 1 1 d . . . . .
Ni2 Ni 0.25874(12) 0.44050(12) 0.46758(5) 0.0391(4) Uani 1 1 d . . . . .
Ni3 Ni 0.31163(12) 0.66102(12) 0.47329(5) 0.0383(4) Uani 1 1 d . . . . .
S1 S 0.2849(3) 0.3391(2) 0.52173(9) 0.0420(7) Uani 1 1 d . . . . .
S2 S 0.2770(3) 0.5610(2) 0.41921(9) 0.0422(7) Uani 1 1 d . . . . .
S3 S 0.1609(2) 0.5708(2) 0.49580(9) 0.0395(7) Uani 1 1 d . . . . .
S4 S 0.3467(3) 0.3072(2) 0.43779(9) 0.0429(7) Uani 1 1 d . . . . .
S5 S 0.5453(2) 0.2466(2) 0.55189(9) 0.0400(7) Uani 1 1 d . . . . .
S6 S 0.6255(3) 0.2630(2) 0.46860(9) 0.0425(7) Uani 1 1 d . . . . .
C8 C 0.4346(10) 0.3481(11) 0.3946(4) 0.048(3) Uani 1 1 d . . . . .
H8A H 0.468379 0.418077 0.399917 0.058 Uiso 1 1 calc R U . . .
H8B H 0.498895 0.298039 0.391214 0.058 Uiso 1 1 calc R U . . .
C5 C 0.1520(11) 0.5658(10) 0.5507(4) 0.047(3) Uani 1 1 d . . . . .
H5A H 0.109550 0.502340 0.558823 0.056 Uiso 1 1 calc R U . . .
H5B H 0.230650 0.563402 0.563174 0.056 Uiso 1 1 calc R U . . .
C13 C 0.2474(11) 0.3605(11) 0.6390(4) 0.056(3) Uani 1 1 d . . . . .
H13 H 0.256815 0.398309 0.614858 0.067 Uiso 1 1 calc R U . . .
C10 C 0.4770(10) 0.3063(11) 0.5965(4) 0.051(3) Uani 1 1 d . . . . .
H10A H 0.537154 0.325784 0.616798 0.062 Uiso 1 1 calc R U . . .
H10B H 0.433598 0.370149 0.588572 0.062 Uiso 1 1 calc R U . . .
C9 C 0.3592(12) 0.3520(12) 0.3557(4) 0.057(4) Uani 1 1 d . . . . .
H9A H 0.294803 0.401731 0.359533 0.069 Uiso 1 1 calc R U . . .
H9B H 0.325063 0.281974 0.350892 0.069 Uiso 1 1 calc R U . . .
C12 C 0.3113(11) 0.2715(12) 0.6463(4) 0.056(4) Uani 1 1 d . . . . .
C7 C 0.0819(11) 0.6739(10) 0.6112(4) 0.046(3) Uani 1 1 d . . . . .
C1 C 0.1906(10) 0.2203(10) 0.5200(4) 0.049(3) Uani 1 1 d . . . . .
H1A H 0.163306 0.207040 0.492119 0.058 Uiso 1 1 calc R U . . .
H1B H 0.235264 0.158575 0.529429 0.058 Uiso 1 1 calc R U . . .
C6 C 0.0868(11) 0.6664(10) 0.5648(4) 0.051(3) Uani 1 1 d . . . . .
H6A H 0.126409 0.729094 0.554519 0.061 Uiso 1 1 calc R U . . .
H6B H 0.006963 0.665759 0.553320 0.061 Uiso 1 1 calc R U . . .
C11 C 0.3934(12) 0.2234(10) 0.6139(4) 0.050(3) Uani 1 1 d . . . . .
H11A H 0.439551 0.166077 0.626293 0.060 Uiso 1 1 calc R U . . .
H11B H 0.345404 0.193144 0.591842 0.060 Uiso 1 1 calc R U . . .
C3 C 0.1320(11) 0.5945(11) 0.3988(4) 0.054(3) Uani 1 1 d . . . . .
H3A H 0.102699 0.535644 0.382094 0.065 Uiso 1 1 calc R U . . .
H3B H 0.078735 0.603604 0.421156 0.065 Uiso 1 1 calc R U . . .
C4 C 0.1312(12) 0.6925(11) 0.3740(4) 0.061(4) Uani 1 1 d . . . . .
H4A H 0.158013 0.751264 0.391155 0.073 Uiso 1 1 calc R U . . .
H4B H 0.050344 0.707618 0.365304 0.073 Uiso 1 1 calc R U . . .
C2 C 0.0853(12) 0.2377(11) 0.5470(5) 0.061(4) Uani 1 1 d . . . . .
H2A H 0.027882 0.283139 0.532977 0.073 Uiso 1 1 calc R U . . .
H2B H 0.111143 0.273620 0.571937 0.073 Uiso 1 1 calc R U . . .
C14 C 0.2062(13) 0.6899(15) 0.3365(5) 0.072(5) Uani 1 1 d . . . . .
C20 C -0.0235(13) 0.6756(12) 0.6316(4) 0.065(4) Uani 1 1 d . . . . .
H20 H -0.094263 0.673388 0.616494 0.078 Uiso 1 1 calc R U . . .
C24 C 0.1843(13) 0.6832(11) 0.6348(5) 0.066(4) Uani 1 1 d . . . . .
H24 H 0.256713 0.685867 0.622185 0.079 Uiso 1 1 calc R U . . .
C23 C 0.1812(15) 0.6885(16) 0.6760(5) 0.087(6) Uani 1 1 d . . . . .
H23 H 0.251114 0.691997 0.691495 0.105 Uiso 1 1 calc R U . . .
C21 C -0.0267(15) 0.6803(16) 0.6730(5) 0.083(5) Uani 1 1 d . . . . .
H21 H -0.098346 0.677559 0.686105 0.099 Uiso 1 1 calc R U . . .
C22 C 0.0751(16) 0.6888(16) 0.6947(5) 0.090(6) Uani 1 1 d . . . . .
H22 H 0.073380 0.695073 0.722952 0.108 Uiso 1 1 calc R U . . .
C15 C 0.1882(16) 0.6100(16) 0.3086(5) 0.082(5) Uani 1 1 d . . . . .
H15 H 0.131038 0.557942 0.312545 0.098 Uiso 1 1 calc R U . . .
C19 C 0.2906(18) 0.766(2) 0.3288(8) 0.145(11) Uani 1 1 d . . . . .
H19 H 0.301061 0.823587 0.346547 0.174 Uiso 1 1 calc R U . . .
C18 C 0.357(3) 0.758(4) 0.2963(11) 0.19(3) Uani 1 1 d . . . . .
H18 H 0.418423 0.806423 0.294032 0.234 Uiso 1 1 calc R U . . .
C17 C 0.343(3) 0.692(4) 0.2686(10) 0.18(3) Uani 1 1 d . . . . .
H17 H 0.386420 0.695419 0.245027 0.217 Uiso 1 1 calc R U . . .
C16 C 0.257(2) 0.608(2) 0.2740(7) 0.131(10) Uani 1 1 d . . . . .
H16 H 0.248458 0.554001 0.254772 0.157 Uiso 1 1 calc R U . . .
C40 C 0.5440(13) 0.0632(11) 0.4066(5) 0.061(4) Uani 1 1 d . . . . .
C36 C -0.0757(11) 0.1004(11) 0.5385(5) 0.058(4) Uani 1 1 d . . . . .
H36 H -0.109161 0.143218 0.518077 0.070 Uiso 1 1 calc R U . . .
C35 C 0.0277(10) 0.1314(10) 0.5576(4) 0.052(3) Uani 1 1 d . . . . .
C29 C 0.4255(11) 0.3852(10) 0.3183(4) 0.049(3) Uani 1 1 d . . . . .
C30 C 0.5071(13) 0.4650(12) 0.3185(4) 0.063(4) Uani 1 1 d . . . . .
H30 H 0.526178 0.499744 0.342894 0.076 Uiso 1 1 calc R U . . .
C31 C 0.5616(13) 0.4952(14) 0.2836(5) 0.072(4) Uani 1 1 d . . . . .
H31 H 0.618874 0.548486 0.284767 0.087 Uiso 1 1 calc R U . . .
C39 C 0.5571(12) 0.0497(10) 0.4527(4) 0.056(3) Uani 1 1 d . . . . .
H39A H 0.481102 0.063472 0.464498 0.068 Uiso 1 1 calc R U . . .
H39B H 0.577266 -0.024203 0.458410 0.068 Uiso 1 1 calc R U . . .
C34 C 0.3985(15) 0.3349(14) 0.2809(4) 0.076(5) Uani 1 1 d . . . . .
H34 H 0.345238 0.278427 0.279769 0.091 Uiso 1 1 calc R U . . .
C38 C 0.6479(12) 0.1200(11) 0.4739(4) 0.058(4) Uani 1 1 d . . . . .
H38A H 0.724873 0.102448 0.463549 0.070 Uiso 1 1 calc R U . . .
H38B H 0.649617 0.102597 0.502796 0.070 Uiso 1 1 calc R U . . .
C28 C 0.2998(13) 0.2151(14) 0.6832(4) 0.072(4) Uani 1 1 d . . . . .
H28 H 0.343518 0.153592 0.688613 0.087 Uiso 1 1 calc R U . . .
C25 C 0.1659(14) 0.3966(17) 0.6679(5) 0.081(5) Uani 1 1 d . . . . .
H25 H 0.120751 0.457292 0.662514 0.098 Uiso 1 1 calc R U . . .
C27 C 0.2204(16) 0.255(2) 0.7113(5) 0.092(6) Uani 1 1 d . . . . .
H27 H 0.212884 0.219980 0.736208 0.111 Uiso 1 1 calc R U . . .
C32 C 0.5329(17) 0.4480(16) 0.2469(5) 0.085(5) Uani 1 1 d . . . . .
H32 H 0.568916 0.469550 0.223141 0.101 Uiso 1 1 calc R U . . .
C33 C 0.4514(17) 0.3696(16) 0.2460(5) 0.084(5) Uani 1 1 d . . . . .
H33 H 0.430314 0.338159 0.221122 0.101 Uiso 1 1 calc R U . . .
C26 C 0.1539(16) 0.343(2) 0.7031(6) 0.097(7) Uani 1 1 d . . . . .
H26 H 0.099826 0.366550 0.721995 0.117 Uiso 1 1 calc R U . . .
C41 C 0.4342(16) 0.0531(13) 0.3878(6) 0.079(5) Uani 1 1 d . . . . .
H41 H 0.368959 0.043877 0.403999 0.095 Uiso 1 1 calc R U . . .
C37 C 0.0707(15) 0.0698(16) 0.5900(6) 0.094(6) Uani 1 1 d . . . . .
H37 H 0.138497 0.090448 0.604638 0.113 Uiso 1 1 calc R U . . .
C43 C 0.509(3) 0.0729(18) 0.3221(8) 0.119(8) Uani 1 1 d . . . . .
H43 H 0.498188 0.076875 0.293951 0.142 Uiso 1 1 calc R U . . .
C42 C 0.417(2) 0.0559(16) 0.3466(8) 0.106(7) Uani 1 1 d . . . . .
H42 H 0.341575 0.045983 0.335251 0.128 Uiso 1 1 calc R U . . .
C48 C -0.1316(14) 0.0060(12) 0.5490(5) 0.073(4) Uani 1 1 d . . . . .
H48 H -0.199409 -0.016828 0.534971 0.088 Uiso 1 1 calc R U . . .
C45 C 0.6343(15) 0.0801(12) 0.3814(6) 0.077(5) Uani 1 1 d . . . . .
H45 H 0.710382 0.089281 0.392239 0.092 Uiso 1 1 calc R U . . .
C47 C -0.0852(14) -0.0508(14) 0.5799(7) 0.098(7) Uani 1 1 d . . . . .
H47 H -0.122679 -0.113632 0.587424 0.118 Uiso 1 1 calc R U . . .
C46 C 0.0120(19) -0.0216(17) 0.6003(6) 0.109(7) Uani 1 1 d . . . . .
H46 H 0.040837 -0.063456 0.621785 0.131 Uiso 1 1 calc R U . . .
C44 C 0.614(3) 0.0838(15) 0.3395(7) 0.108(8) Uani 1 1 d . . . . .
H44 H 0.678505 0.094442 0.322914 0.130 Uiso 1 1 calc R U . . .

loop_
_atom_site_aniso_label
_atom_site_aniso_U_11
_atom_site_aniso_U_22
_atom_site_aniso_U_33
_atom_site_aniso_U_23
_atom_site_aniso_U_13
_atom_site_aniso_U_12
Ni1 0.0322(8) 0.0393(8) 0.0452(9) -0.0008(7) 0.0041(6) -0.0034(7)
Ni2 0.0331(8) 0.0396(8) 0.0447(9) -0.0006(7) 0.0055(6) -0.0042(7)
Ni3 0.0317(8) 0.0383(8) 0.0449(9) -0.0016(7) 0.0046(6) -0.0051(7)
S1 0.0392(16) 0.0426(16) 0.0446(17) 0.0013(14) 0.0054(13) -0.0026(14)
S2 0.0361(15) 0.0448(17) 0.0458(17) -0.0010(14) 0.0055(13) -0.0053(13)
S3 0.0345(15) 0.0384(15) 0.0458(17) -0.0008(13) 0.0074(13) -0.0038(13)
S4 0.0384(15) 0.0452(17) 0.0451(17) -0.0044(14) 0.0029(13) -0.0002(14)
S5 0.0357(15) 0.0369(15) 0.0476(17) 0.0015(13) 0.0049(13) -0.0055(13)
S6 0.0346(15) 0.0431(17) 0.0499(18) -0.0029(14) 0.0028(13) -0.0035(13)
C8 0.034(6) 0.058(8) 0.053(8) -0.002(6) 0.005(6) 0.007(6)
C5 0.042(7) 0.051(7) 0.049(7) 0.008(6) 0.012(6) 0.002(6)
C13 0.048(8) 0.058(9) 0.062(9) 0.002(7) 0.001(7) -0.005(7)
C10 0.030(6) 0.074(9) 0.050(7) -0.006(7) 0.009(5) -0.016(6)
C9 0.051(8) 0.066(9) 0.054(8) -0.007(7) -0.003(7) -0.006(7)
C12 0.047(8) 0.072(10) 0.049(8) 0.006(7) 0.006(6) -0.019(7)
C7 0.045(7) 0.046(7) 0.046(7) 0.000(6) 0.008(6) 0.001(6)
C1 0.036(6) 0.046(7) 0.063(8) 0.007(6) 0.002(6) -0.008(6)
C6 0.047(7) 0.046(7) 0.059(8) -0.011(6) 0.006(6) -0.007(6)
C11 0.058(8) 0.040(7) 0.054(8) 0.003(6) 0.012(6) -0.020(6)
C3 0.043(7) 0.071(9) 0.049(8) 0.010(7) -0.008(6) -0.008(7)
C4 0.055(8) 0.052(8) 0.076(10) -0.007(7) -0.004(7) 0.007(7)
C2 0.046(7) 0.049(8) 0.087(11) 0.007(7) 0.006(7) -0.009(6)
C14 0.046(8) 0.088(12) 0.083(11) 0.040(10) -0.001(8) 0.013(8)
C20 0.055(8) 0.078(10) 0.062(9) -0.016(8) 0.013(7) -0.009(8)
C24 0.057(9) 0.063(9) 0.078(11) -0.014(8) 0.021(8) -0.017(7)
C23 0.068(11) 0.127(16) 0.066(11) -0.034(11) -0.003(9) -0.006(11)
C21 0.066(10) 0.128(16) 0.056(10) -0.017(10) 0.026(8) -0.004(10)
C22 0.083(12) 0.131(17) 0.056(10) -0.033(10) 0.004(9) -0.006(12)
C15 0.088(12) 0.095(13) 0.062(10) 0.021(10) 0.009(10) 0.022(11)
C19 0.064(12) 0.21(3) 0.16(2) 0.10(2) -0.024(14) -0.025(16)
C18 0.072(16) 0.34(7) 0.17(3) 0.18(4) 0.00(3) 0.01(3)
C17 0.11(3) 0.31(6) 0.13(3) 0.15(4) 0.06(2) 0.08(3)
C16 0.14(2) 0.18(3) 0.075(14) 0.023(16) 0.010(15) 0.09(2)
C40 0.055(9) 0.045(8) 0.082(11) -0.009(7) 0.007(8) -0.001(7)
C36 0.040(7) 0.050(8) 0.083(10) 0.007(7) -0.015(7) -0.004(6)
C35 0.028(6) 0.053(8) 0.075(9) 0.013(7) 0.006(6) -0.007(6)
C29 0.043(7) 0.051(7) 0.052(8) -0.014(6) 0.000(6) 0.002(6)
C30 0.070(10) 0.075(10) 0.045(8) -0.003(7) -0.002(7) -0.007(8)
C31 0.053(9) 0.087(12) 0.077(11) 0.002(9) 0.007(8) -0.014(8)
C39 0.057(8) 0.042(7) 0.070(9) -0.006(7) 0.006(7) -0.014(6)
C34 0.079(11) 0.094(12) 0.056(9) -0.023(9) 0.001(8) -0.009(10)
C38 0.054(8) 0.062(9) 0.058(8) -0.005(7) -0.010(7) 0.001(7)
C28 0.055(9) 0.097(12) 0.065(10) 0.012(9) 0.001(8) -0.025(9)
C25 0.060(10) 0.123(15) 0.062(10) -0.024(10) 0.013(8) -0.010(10)
C27 0.063(11) 0.16(2) 0.055(10) 0.009(12) 0.013(9) -0.035(12)
C32 0.093(13) 0.101(14) 0.061(11) -0.003(10) 0.021(10) 0.009(11)
C33 0.103(14) 0.103(14) 0.046(9) -0.017(9) 0.008(9) -0.004(12)
C26 0.060(11) 0.17(2) 0.063(12) -0.015(13) 0.018(9) -0.019(13)
C41 0.083(12) 0.069(11) 0.085(13) 0.001(9) 0.005(10) -0.003(9)
C37 0.064(10) 0.108(15) 0.108(14) 0.034(12) -0.020(10) -0.018(11)
C43 0.17(3) 0.083(15) 0.102(18) -0.012(13) -0.010(19) 0.016(18)
C42 0.115(18) 0.084(14) 0.118(19) -0.019(13) -0.036(15) 0.010(13)
C48 0.058(9) 0.061(10) 0.101(13) 0.001(9) -0.007(9) -0.011(8)
C45 0.073(11) 0.056(9) 0.102(14) -0.014(9) 0.015(10) -0.001(8)
C47 0.049(9) 0.074(11) 0.17(2) 0.053(13) -0.014(11) -0.023(9)
C46 0.106(16) 0.106(15) 0.114(16) 0.054(13) -0.025(13) -0.035(13)
C44 0.17(2) 0.076(13) 0.082(15) 0.000(11) 0.044(15) -0.038(15)

loop_
_atom_type_symbol
_atom_type_description
_atom_type_scat_dispersion_real
_atom_type_scat_dispersion_imag
_atom_type_scat_source
C C 0.0033 0.0016 'International Tables Vol C Tables 4.2.6.8 and 6.1.1.4'
H H 0.0000 0.0000 'International Tables Vol C Tables 4.2.6.8 and 6.1.1.4'
S S 0.1246 0.1234 'International Tables Vol C Tables 4.2.6.8 and 6.1.1.4'
Ni Ni 0.3393 1.1124 'International Tables Vol C Tables 4.2.6.8 and 6.1.1.4'
N N 0.0061 0.0033 'International Tables Vol C Tables 4.2.6.8 and 6.1.1.4'

loop_
_geom_angle_atom_site_label_1
_geom_angle_atom_site_label_2
_geom_angle_atom_site_label_3
_geom_angle
_geom_angle_site_symmetry_1
_geom_angle_site_symmetry_3
_geom_angle_publ_flag
S1 Ni1 S4 82.44(12) . . ?
S1 Ni1 S5 97.46(13) . . ?
S4 Ni1 S5 171.70(13) . . ?
S1 Ni1 S6 171.54(14) . . ?
S4 Ni1 S6 98.61(13) . . ?
S5 Ni1 S6 82.72(12) . . ?
S1 Ni1 Ni3 125.78(11) . 3_666 ?
S4 Ni1 Ni3 138.38(10) . 3_666 ?
S5 Ni1 Ni3 47.55(8) . 3_666 ?
S6 Ni1 Ni3 48.93(9) . 3_666 ?
S4 Ni2 S3 176.67(13) . . ?
S4 Ni2 S1 82.36(13) . . ?
S3 Ni2 S1 98.48(13) . . ?
S4 Ni2 S2 98.51(13) . . ?
S3 Ni2 S2 81.54(13) . . ?
S1 Ni2 S2 164.73(13) . . ?
S4 Ni2 Ni3 132.49(11) . . ?
S3 Ni2 Ni3 49.80(9) . . ?
S1 Ni2 Ni3 119.15(11) . . ?
S2 Ni2 Ni3 49.86(9) . . ?
S5 Ni3 S3 176.76(14) 3_666 . ?
S5 Ni3 S2 96.61(13) 3_666 . ?
S3 Ni3 S2 81.65(12) . . ?
S5 Ni3 S6 82.75(12) 3_666 3_666 ?
S3 Ni3 S6 99.52(13) . 3_666 ?
S2 Ni3 S6 168.18(14) . 3_666 ?
S5 Ni3 Ni2 130.77(10) 3_666 . ?
S3 Ni3 Ni2 49.79(9) . . ?
S2 Ni3 Ni2 50.03(9) . . ?
S6 Ni3 Ni2 122.34(10) 3_666 . ?
S5 Ni3 Ni1 48.20(9) 3_666 3_666 ?
S3 Ni3 Ni1 135.02(11) . 3_666 ?
S2 Ni3 Ni1 123.45(10) . 3_666 ?
S6 Ni3 Ni1 48.33(9) 3_666 3_666 ?
Ni2 Ni3 Ni1 115.04(6) . 3_666 ?
C1 S1 Ni1 105.1(4) . . ?
C1 S1 Ni2 112.3(4) . . ?
Ni1 S1 Ni2 86.43(12) . . ?
C3 S2 Ni3 107.9(5) . . ?
C3 S2 Ni2 108.9(4) . . ?
Ni3 S2 Ni2 80.10(12) . . ?
C5 S3 Ni2 116.0(4) . . ?
C5 S3 Ni3 114.8(4) . . ?
Ni2 S3 Ni3 80.41(11) . . ?
C8 S4 Ni2 113.4(4) . . ?
C8 S4 Ni1 113.5(4) . . ?
Ni2 S4 Ni1 86.53(12) . . ?
C10 S5 Ni3 115.0(4) . 3_666 ?
C10 S5 Ni1 111.9(5) . . ?
Ni3 S5 Ni1 84.25(12) 3_666 . ?
C38 S6 Ni1 103.4(5) . . ?
C38 S6 Ni3 107.3(4) . 3_666 ?
Ni1 S6 Ni3 82.74(12) . 3_666 ?
C9 C8 S4 110.8(9) . . ?
C9 C8 H8A 109.5 . . ?
S4 C8 H8A 109.5 . . ?
C9 C8 H8B 109.5 . . ?
S4 C8 H8B 109.5 . . ?
H8A C8 H8B 108.1 . . ?
C6 C5 S3 108.2(8) . . ?
C6 C5 H5A 110.1 . . ?
S3 C5 H5A 110.1 . . ?
C6 C5 H5B 110.1 . . ?
S3 C5 H5B 110.1 . . ?
H5A C5 H5B 108.4 . . ?
C12 C13 C25 120.2(15) . . ?
C12 C13 H13 119.9 . . ?
C25 C13 H13 119.9 . . ?
C11 C10 S5 107.6(9) . . ?
C11 C10 H10A 110.2 . . ?
S5 C10 H10A 110.2 . . ?
C11 C10 H10B 110.2 . . ?
S5 C10 H10B 110.2 . . ?
H10A C10 H10B 108.5 . . ?
C8 C9 C29 114.2(11) . . ?
C8 C9 H9A 108.7 . . ?
C29 C9 H9A 108.7 . . ?
C8 C9 H9B 108.7 . . ?
C29 C9 H9B 108.7 . . ?
H9A C9 H9B 107.6 . . ?
C13 C12 C28 120.3(14) . . ?
C13 C12 C11 121.9(12) . . ?
C28 C12 C11 117.7(14) . . ?
C24 C7 C20 116.8(12) . . ?
C24 C7 C6 120.6(11) . . ?
C20 C7 C6 122.6(12) . . ?
C2 C1 S1 109.4(9) . . ?
C2 C1 H1A 109.8 . . ?
S1 C1 H1A 109.8 . . ?
C2 C1 H1B 109.8 . . ?
S1 C1 H1B 109.8 . . ?
H1A C1 H1B 108.2 . . ?
C7 C6 C5 112.5(11) . . ?
C7 C6 H6A 109.1 . . ?
C5 C6 H6A 109.1 . . ?
C7 C6 H6B 109.1 . . ?
C5 C6 H6B 109.1 . . ?
H6A C6 H6B 107.8 . . ?
C10 C11 C12 112.5(10) . . ?
C10 C11 H11A 109.1 . . ?
C12 C11 H11A 109.1 . . ?
C10 C11 H11B 109.1 . . ?
C12 C11 H11B 109.1 . . ?
H11A C11 H11B 107.8 . . ?
C4 C3 S2 112.9(10) . . ?
C4 C3 H3A 109.0 . . ?
S2 C3 H3A 109.0 . . ?
C4 C3 H3B 109.0 . . ?
S2 C3 H3B 109.0 . . ?
H3A C3 H3B 107.8 . . ?
C3 C4 C14 115.8(12) . . ?
C3 C4 H4A 108.3 . . ?
C14 C4 H4A 108.3 . . ?
C3 C4 H4B 108.3 . . ?
C14 C4 H4B 108.3 . . ?
H4A C4 H4B 107.4 . . ?
C1 C2 C35 110.7(11) . . ?
C1 C2 H2A 109.5 . . ?
C35 C2 H2A 109.5 . . ?
C1 C2 H2B 109.5 . . ?
C35 C2 H2B 109.5 . . ?
H2A C2 H2B 108.1 . . ?
C15 C14 C19 118(2) . . ?
C15 C14 C4 118.8(15) . . ?
C19 C14 C4 123(2) . . ?
C21 C20 C7 122.0(14) . . ?
C21 C20 H20 119.0 . . ?
C7 C20 H20 119.0 . . ?
C23 C24 C7 121.2(14) . . ?
C23 C24 H24 119.4 . . ?
C7 C24 H24 119.4 . . ?
C24 C23 C22 119.8(16) . . ?
C24 C23 H23 120.1 . . ?
C22 C23 H23 120.1 . . ?
C22 C21 C20 119.1(15) . . ?
C22 C21 H21 120.5 . . ?
C20 C21 H21 120.5 . . ?
C21 C22 C23 121.1(15) . . ?
C21 C22 H22 119.5 . . ?
C23 C22 H22 119.5 . . ?
C14 C15 C16 119(2) . . ?
C14 C15 H15 120.7 . . ?
C16 C15 H15 120.7 . . ?
C18 C19 C14 120(4) . . ?
C18 C19 H19 119.9 . . ?
C14 C19 H19 119.9 . . ?
C17 C18 C19 125(5) . . ?
C17 C18 H18 117.3 . . ?
C19 C18 H18 117.3 . . ?
C18 C17 C16 118(4) . . ?
C18 C17 H17 121.0 . . ?
C16 C17 H17 121.0 . . ?
C15 C16 C17 119(3) . . ?
C15 C16 H16 120.5 . . ?
C17 C16 H16 120.5 . . ?
C45 C40 C41 115.5(16) . . ?
C45 C40 C39 124.8(15) . . ?
C41 C40 C39 119.7(14) . . ?
C35 C36 C48 121.2(13) . . ?
C35 C36 H36 119.4 . . ?
C48 C36 H36 119.4 . . ?
C36 C35 C37 117.9(13) . . ?
C36 C35 C2 120.7(12) . . ?
C37 C35 C2 121.0(13) . . ?
C30 C29 C34 117.7(13) . . ?
C30 C29 C9 123.3(12) . . ?
C34 C29 C9 118.9(13) . . ?
C29 C30 C31 121.4(14) . . ?
C29 C30 H30 119.3 . . ?
C31 C30 H30 119.3 . . ?
C30 C31 C32 120.8(16) . . ?
C30 C31 H31 119.6 . . ?
C32 C31 H31 119.6 . . ?
C38 C39 C40 116.1(11) . . ?
C38 C39 H39A 108.3 . . ?
C40 C39 H39A 108.3 . . ?
C38 C39 H39B 108.3 . . ?
C40 C39 H39B 108.3 . . ?
H39A C39 H39B 107.4 . . ?
C33 C34 C29 119.7(16) . . ?
C33 C34 H34 120.2 . . ?
C29 C34 H34 120.2 . . ?
C39 C38 S6 116.0(9) . . ?
C39 C38 H38A 108.3 . . ?
S6 C38 H38A 108.3 . . ?
C39 C38 H38B 108.3 . . ?
S6 C38 H38B 108.3 . . ?
H38A C38 H38B 107.4 . . ?
C27 C28 C12 117.7(17) . . ?
C27 C28 H28 121.1 . . ?
C12 C28 H28 121.1 . . ?
C26 C25 C13 120.0(19) . . ?
C26 C25 H25 120.0 . . ?
C13 C25 H25 120.0 . . ?
C26 C27 C28 121.4(17) . . ?
C26 C27 H27 119.3 . . ?
C28 C27 H27 119.3 . . ?
C33 C32 C31 118.7(16) . . ?
C33 C32 H32 120.7 . . ?
C31 C32 H32 120.7 . . ?
C32 C33 C34 121.7(16) . . ?
C32 C33 H33 119.2 . . ?
C34 C33 H33 119.2 . . ?
C25 C26 C27 120.3(18) . . ?
C25 C26 H26 119.8 . . ?
C27 C26 H26 119.8 . . ?
C42 C41 C40 123.0(19) . . ?
C42 C41 H41 118.5 . . ?
C40 C41 H41 118.5 . . ?
C46 C37 C35 119.3(16) . . ?
C46 C37 H37 120.3 . . ?
C35 C37 H37 120.3 . . ?
C44 C43 C42 118(2) . . ?
C44 C43 H43 121.1 . . ?
C42 C43 H43 121.1 . . ?
C43 C42 C41 120(2) . . ?
C43 C42 H42 119.9 . . ?
C41 C42 H42 119.9 . . ?
C47 C48 C36 118.1(15) . . ?
C47 C48 H48 121.0 . . ?
C36 C48 H48 121.0 . . ?
C40 C45 C44 120.4(19) . . ?
C40 C45 H45 119.8 . . ?
C44 C45 H45 119.8 . . ?
C46 C47 C48 122.6(16) . . ?
C46 C47 H47 118.7 . . ?
C48 C47 H47 118.7 . . ?
C47 C46 C37 120.7(17) . . ?
C47 C46 H46 119.7 . . ?
C37 C46 H46 119.7 . . ?
C43 C44 C45 123(2) . . ?
C43 C44 H44 118.5 . . ?
C45 C44 H44 118.5 . . ?

loop_
_geom_bond_atom_site_label_1
_geom_bond_atom_site_label_2
_geom_bond_distance
_geom_bond_site_symmetry_2
_geom_bond_publ_flag
Ni1 S1 2.188(3) . ?
Ni1 S4 2.191(3) . ?
Ni1 S5 2.196(3) . ?
Ni1 S6 2.207(3) . ?
Ni1 Ni3 2.930(2) 3_666 ?
Ni2 S4 2.188(3) . ?
Ni2 S3 2.192(3) . ?
Ni2 S1 2.195(3) . ?
Ni2 S2 2.202(3) . ?
Ni2 Ni3 2.830(2) . ?
Ni3 S5 2.173(3) 3_666 ?
Ni3 S3 2.192(3) . ?
Ni3 S2 2.197(3) . ?
Ni3 S6 2.227(3) 3_666 ?
S1 C1 1.832(12) . ?
S2 C3 1.806(12) . ?
S3 C5 1.807(12) . ?
S4 C8 1.828(12) . ?
S5 C10 1.833(12) . ?
S6 C38 1.817(14) . ?
C8 C9 1.513(17) . ?
C8 H8A 0.9700 . ?
C8 H8B 0.9700 . ?
C5 C6 1.537(17) . ?
C5 H5A 0.9700 . ?
C5 H5B 0.9700 . ?
C13 C12 1.347(19) . ?
C13 C25 1.42(2) . ?
C13 H13 0.9300 . ?
C10 C11 1.526(16) . ?
C10 H10A 0.9700 . ?
C10 H10B 0.9700 . ?
C9 C29 1.514(18) . ?
C9 H9A 0.9700 . ?
C9 H9B 0.9700 . ?
C12 C28 1.409(19) . ?
C12 C11 1.553(18) . ?
C7 C24 1.382(19) . ?
C7 C20 1.385(17) . ?
C7 C6 1.525(17) . ?
C1 C2 1.522(17) . ?
C1 H1A 0.9700 . ?
C1 H1B 0.9700 . ?
C6 H6A 0.9700 . ?
C6 H6B 0.9700 . ?
C11 H11A 0.9700 . ?
C11 H11B 0.9700 . ?
C3 C4 1.472(18) . ?
C3 H3A 0.9700 . ?
C3 H3B 0.9700 . ?
C4 C14 1.51(2) . ?
C4 H4A 0.9700 . ?
C4 H4B 0.9700 . ?
C2 C35 1.526(17) . ?
C2 H2A 0.9700 . ?
C2 H2B 0.9700 . ?
C14 C15 1.37(2) . ?
C14 C19 1.38(3) . ?
C20 C21 1.361(19) . ?
C20 H20 0.9300 . ?
C24 C23 1.35(2) . ?
C24 H24 0.9300 . ?
C23 C22 1.36(2) . ?
C23 H23 0.9300 . ?
C21 C22 1.34(2) . ?
C21 H21 0.9300 . ?
C22 H22 0.9300 . ?
C15 C16 1.40(3) . ?
C15 H15 0.9300 . ?
C19 C18 1.32(4) . ?
C19 H19 0.9300 . ?
C18 C17 1.24(7) . ?
C18 H18 0.9300 . ?
C17 C16 1.44(5) . ?
C17 H17 0.9300 . ?
C16 H16 0.9300 . ?
C40 C45 1.35(2) . ?
C40 C41 1.38(2) . ?
C40 C39 1.52(2) . ?
C36 C35 1.369(17) . ?
C36 C48 1.389(19) . ?
C36 H36 0.9300 . ?
C35 C37 1.39(2) . ?
C29 C30 1.361(19) . ?
C29 C34 1.402(18) . ?
C30 C31 1.37(2) . ?
C30 H30 0.9300 . ?
C31 C32 1.37(2) . ?
C31 H31 0.9300 . ?
C39 C38 1.509(17) . ?
C39 H39A 0.9700 . ?
C39 H39B 0.9700 . ?
C34 C33 1.38(2) . ?
C34 H34 0.9300 . ?
C38 H38A 0.9700 . ?
C38 H38B 0.9700 . ?
C28 C27 1.40(2) . ?
C28 H28 0.9300 . ?
C25 C26 1.35(2) . ?
C25 H25 0.9300 . ?
C27 C26 1.36(3) . ?
C27 H27 0.9300 . ?
C32 C33 1.35(2) . ?
C32 H32 0.9300 . ?
C33 H33 0.9300 . ?
C26 H26 0.9300 . ?
C41 C42 1.36(3) . ?
C41 H41 0.9300 . ?
C37 C46 1.37(2) . ?
C37 H37 0.9300 . ?
C43 C44 1.31(3) . ?
C43 C42 1.35(3) . ?
C43 H43 0.9300 . ?
C42 H42 0.9300 . ?
C48 C47 1.33(2) . ?
C48 H48 0.9300 . ?
C45 C44 1.39(3) . ?
C45 H45 0.9300 . ?
C47 C46 1.32(2) . ?
C47 H47 0.9300 . ?
C46 H46 0.9300 . ?
C44 H44 0.9300 . ?

loop_
_geom_torsion_atom_site_label_1
_geom_torsion_atom_site_label_2
_geom_torsion_atom_site_label_3
_geom_torsion_atom_site_label_4
_geom_torsion
_geom_torsion_site_symmetry_1
_geom_torsion_site_symmetry_2
_geom_torsion_site_symmetry_3
_geom_torsion_site_symmetry_4
_geom_torsion_publ_flag
Ni2 S4 C8 C9 -87.1(10) . . . . ?
Ni1 S4 C8 C9 176.2(8) . . . . ?
Ni2 S3 C5 C6 176.8(7) . . . . ?
Ni3 S3 C5 C6 85.6(8) . . . . ?
Ni3 S5 C10 C11 -171.1(7) 3_666 . . . ?
Ni1 S5 C10 C11 95.0(9) . . . . ?
S4 C8 C9 C29 -179.9(9) . . . . ?
C25 C13 C12 C28 -2(2) . . . . ?
C25 C13 C12 C11 174.5(12) . . . . ?
Ni1 S1 C1 C2 166.3(8) . . . . ?
Ni2 S1 C1 C2 -101.4(9) . . . . ?
C24 C7 C6 C5 63.1(16) . . . . ?
C20 C7 C6 C5 -119.2(14) . . . . ?
S3 C5 C6 C7 -176.1(8) . . . . ?
S5 C10 C11 C12 -168.4(9) . . . . ?
C13 C12 C11 C10 50.9(17) . . . . ?
C28 C12 C11 C10 -133.0(13) . . . . ?
Ni3 S2 C3 C4 80.1(10) . . . . ?
Ni2 S2 C3 C4 165.4(9) . . . . ?
S2 C3 C4 C14 61.2(15) . . . . ?
S1 C1 C2 C35 -161.4(9) . . . . ?
C3 C4 C14 C15 55.0(18) . . . . ?
C3 C4 C14 C19 -126.4(16) . . . . ?
C24 C7 C20 C21 -3(2) . . . . ?
C6 C7 C20 C21 178.7(14) . . . . ?
C20 C7 C24 C23 3(2) . . . . ?
C6 C7 C24 C23 -179.1(15) . . . . ?
C7 C24 C23 C22 -2(3) . . . . ?
C7 C20 C21 C22 3(3) . . . . ?
C20 C21 C22 C23 -3(3) . . . . ?
C24 C23 C22 C21 2(3) . . . . ?
C19 C14 C15 C16 1(2) . . . . ?
C4 C14 C15 C16 179.8(14) . . . . ?
C15 C14 C19 C18 -4(3) . . . . ?
C4 C14 C19 C18 178(2) . . . . ?
C14 C19 C18 C17 7(6) . . . . ?
C19 C18 C17 C16 -8(7) . . . . ?
C14 C15 C16 C17 -1(3) . . . . ?
C18 C17 C16 C15 4(5) . . . . ?
C48 C36 C35 C37 -5(2) . . . . ?
C48 C36 C35 C2 -177.2(14) . . . . ?
C1 C2 C35 C36 -103.5(15) . . . . ?
C1 C2 C35 C37 84.3(18) . . . . ?
C8 C9 C29 C30 -41.3(19) . . . . ?
C8 C9 C29 C34 141.5(13) . . . . ?
C34 C29 C30 C31 0(2) . . . . ?
C9 C29 C30 C31 -177.4(14) . . . . ?
C29 C30 C31 C32 2(3) . . . . ?
C45 C40 C39 C38 38(2) . . . . ?
C41 C40 C39 C38 -144.8(14) . . . . ?
C30 C29 C34 C33 -2(2) . . . . ?
C9 C29 C34 C33 175.1(15) . . . . ?
C40 C39 C38 S6 59.7(15) . . . . ?
Ni1 S6 C38 C39 59.4(11) . . . . ?
Ni3 S6 C38 C39 145.9(9) 3_666 . . . ?
C13 C12 C28 C27 0(2) . . . . ?
C11 C12 C28 C27 -176.2(13) . . . . ?
C12 C13 C25 C26 1(2) . . . . ?
C12 C28 C27 C26 2(2) . . . . ?
C30 C31 C32 C33 -1(3) . . . . ?
C31 C32 C33 C34 -1(3) . . . . ?
C29 C34 C33 C32 3(3) . . . . ?
C13 C25 C26 C27 1(3) . . . . ?
C28 C27 C26 C25 -2(3) . . . . ?
C45 C40 C41 C42 2(2) . . . . ?
C39 C40 C41 C42 -174.8(16) . . . . ?
C36 C35 C37 C46 3(3) . . . . ?
C2 C35 C37 C46 175.7(17) . . . . ?
C44 C43 C42 C41 2(3) . . . . ?
C40 C41 C42 C43 -2(3) . . . . ?
C35 C36 C48 C47 4(3) . . . . ?
C41 C40 C45 C44 -1(2) . . . . ?
C39 C40 C45 C44 175.4(15) . . . . ?
C36 C48 C47 C46 -1(3) . . . . ?
C48 C47 C46 C37 -1(4) . . . . ?
C35 C37 C46 C47 -1(3) . . . . ?
C42 C43 C44 C45 -1(4) . . . . ?
C40 C45 C44 C43 1(3) . . . . ?
